data_4130646
loop_
_publ_author_name
'Atzori, Matteo'
'Morra, Elena'
'Tesi, Lorenzo'
'Albino, Andrea'
'Chiesa, Mario'
'Sorace, Lorenzo'
'Sessoli, Roberta'

_publ_section_title
;
 Quantum Coherence Times Enhancement in Vanadium(IV)-based Potential
 Molecular Qubits: the Key Role of the Vanadyl Moiety.
;
_journal_issue 35
_journal_name_full 'Journal of the American Chemical Society'
_journal_page_first 11234
_journal_page_last 11244
_journal_paper_doi 10.1021/jacs.6b05574
_journal_volume 138
_journal_year 2016
_chemical_formula_moiety 'C33 H20 P S15 V'
_chemical_formula_sum 'C33 H20 P S15 V'
_chemical_formula_weight 979.30
_space_group_IT_number 2
_space_group_name_Hall '-P 1'
_space_group_name_H-M_alt 'P -1'
_symmetry_cell_setting triclinic
_symmetry_space_group_name_Hall '-P 1'
_symmetry_space_group_name_H-M 'P -1'
_atom_sites_solution_hydrogens geom
_atom_sites_solution_primary direct
_atom_sites_solution_secondary difmap
_audit_creation_method SHELXL-97
_cell_angle_alpha 115.945(3)
_cell_angle_beta 97.484(2)
_cell_angle_gamma 106.847(2)
_cell_formula_units_Z 2
_cell_length_a 12.7155(3)
_cell_length_b 13.1946(3)
_cell_length_c 14.1206(5)
_cell_measurement_reflns_used 15253
_cell_measurement_temperature 100(2)
_cell_measurement_theta_max 70.5070
_cell_measurement_theta_min 4.3930
_cell_volume 1945.83(12)
_computing_cell_refinement
;
CrysAlisPro, Agilent Technologies,
Version 1.171.37.35g (release 09-12-2014 CrysAlis171 .NET)
(compiled Dec  9 2014,15:38:47)
;
_computing_data_collection
;
CrysAlisPro, Agilent Technologies,
Version 1.171.37.35g (release 09-12-2014 CrysAlis171 .NET)
(compiled Dec  9 2014,15:38:47)
;
_computing_data_reduction
;
CrysAlisPro, Agilent Technologies,
Version 1.171.37.35g (release 09-12-2014 CrysAlis171 .NET)
(compiled Dec  9 2014,15:38:47)
;
_computing_structure_refinement 'SHELXL-97 (Sheldrick, 1997)'
_computing_structure_solution 'SHELXL-97 (Sheldrick, 1997)'
_diffrn_ambient_temperature 100(2)
_diffrn_detector_area_resol_mean 8.1241
_diffrn_measured_fraction_theta_full 0.9986
_diffrn_measured_fraction_theta_max 0.9986
_diffrn_measurement_device_type 'Xcalibur, Onyx'
_diffrn_measurement_method '\w scans'
_diffrn_radiation_monochromator graphite
_diffrn_radiation_source 'Enhance (Cu) X-ray Source'
_diffrn_radiation_type CuK\a
_diffrn_radiation_wavelength 1.54184
_diffrn_reflns_av_R_equivalents 0.0349
_diffrn_reflns_av_sigmaI/netI 0.0318
_diffrn_reflns_limit_h_max 15
_diffrn_reflns_limit_h_min -15
_diffrn_reflns_limit_k_max 16
_diffrn_reflns_limit_k_min -12
_diffrn_reflns_limit_l_max 16
_diffrn_reflns_limit_l_min -17
_diffrn_reflns_number 23438
_diffrn_reflns_theta_full 70.63
_diffrn_reflns_theta_max 70.63
_diffrn_reflns_theta_min 4.04
_exptl_absorpt_coefficient_mu 10.269
_exptl_absorpt_correction_T_max 1.00000
_exptl_absorpt_correction_T_min 0.51128
_exptl_absorpt_correction_type multi-scan
_exptl_absorpt_process_details
;
CrysAlisPro, Agilent Technologies,
Version 1.171.37.35g (release 09-12-2014 CrysAlis171 .NET)
(compiled Dec  9 2014,15:38:47)
Empirical absorption correction using spherical harmonics,
 implemented in SCALE3 ABSPACK scaling algorithm.
;
_exptl_crystal_colour black
_exptl_crystal_density_diffrn 1.671
_exptl_crystal_density_meas ?
_exptl_crystal_density_method 'not measured'
_exptl_crystal_description prism
_exptl_crystal_F_000 992
_exptl_crystal_size_max 0.4
_exptl_crystal_size_mid 0.2
_exptl_crystal_size_min 0.2
_refine_diff_density_max 0.403
_refine_diff_density_min -0.299
_refine_diff_density_rms 0.067
_refine_ls_extinction_method none
_refine_ls_goodness_of_fit_ref 1.033
_refine_ls_hydrogen_treatment mixed
_refine_ls_matrix_type full
_refine_ls_number_parameters 451
_refine_ls_number_reflns 7181
_refine_ls_number_restraints 0
_refine_ls_restrained_S_all 1.033
_refine_ls_R_factor_all 0.0346
_refine_ls_R_factor_gt 0.0267
_refine_ls_shift/su_max 0.002
_refine_ls_shift/su_mean 0.000
_refine_ls_structure_factor_coef Fsqd
_refine_ls_weighting_details 'calc w=1/[\s^2^(Fo^2^)+(0.0396P)^2^+0.0000P] where P=(Fo^2^+2Fc^2^)/3'
_refine_ls_weighting_scheme calc
_refine_ls_wR_factor_gt 0.0658
_refine_ls_wR_factor_ref 0.0690
_reflns_number_gt 6153
_reflns_number_total 7181
_reflns_threshold_expression >2sigma(I)
_cod_data_source_file ja6b05574_si_005.cif
_cod_data_source_block 7
_cod_depositor_comments
;
The following automatic conversions were performed:

data item '_exptl_crystal_density_meas' value 'not measured' was
changed to '?' -- the value is perceived as not measured.

Automatic conversion script
Id: cif_fix_values 6909 2019-04-08 15:41:33Z antanas 
;
_cod_original_cell_volume 1945.83(9)
_cod_database_code 4130646

loop_
_symmetry_equiv_pos_as_xyz
'x, y, z'
'-x, -y, -z'

loop_
_atom_site_label
_atom_site_type_symbol
_atom_site_fract_x
_atom_site_fract_y
_atom_site_fract_z
_atom_site_U_iso_or_equiv
_atom_site_adp_type
_atom_site_occupancy
_atom_site_symmetry_multiplicity
_atom_site_calc_flag
_atom_site_refinement_flags
V1 V 0.93759(3) 0.27984(3) 0.09524(3) 0.01382(9) Uani 1 1 d .
S4A S 1.14341(5) 0.32234(5) -0.16536(4) 0.01772(12) Uani 1 1 d .
S1C S 0.95806(5) 0.19471(5) 0.21070(4) 0.01683(11) Uani 1 1 d .
S1A S 0.97423(4) 0.11242(5) -0.02861(4) 0.01631(11) Uani 1 1 d .
S2A S 1.08232(4) 0.39276(5) 0.05038(4) 0.01657(11) Uani 1 1 d .
S3A S 1.03356(5) 0.06308(5) -0.24090(4) 0.01894(12) Uani 1 1 d .
S4B S 0.60231(5) 0.38572(5) 0.03463(5) 0.02122(12) Uani 1 1 d .
S2B S 0.84374(5) 0.38919(5) 0.05121(4) 0.01733(12) Uani 1 1 d .
S2C S 1.01406(5) 0.46404(5) 0.26336(4) 0.01979(12) Uani 1 1 d .
P1 P 1.41853(5) 0.13154(5) -0.60280(4) 0.01492(12) Uani 1 1 d .
S1B S 0.74734(4) 0.12656(5) 0.02089(4) 0.01694(11) Uani 1 1 d .
S3B S 0.51354(5) 0.14498(5) 0.01238(5) 0.02219(12) Uani 1 1 d .
S4C S 1.15918(5) 0.54810(5) 0.49142(4) 0.02538(13) Uani 1 1 d .
S3C S 1.10654(5) 0.29839(5) 0.44449(4) 0.02266(13) Uani 1 1 d .
S5B S 0.35100(5) 0.26407(6) -0.00775(5) 0.02934(14) Uani 1 1 d .
S5A S 1.13179(5) 0.13937(5) -0.38950(5) 0.02657(14) Uani 1 1 d .
S5C S 1.25918(6) 0.50723(6) 0.66727(5) 0.03264(15) Uani 1 1 d .
C21D C 1.27004(19) -0.0122(2) -0.54134(18) 0.0177(4) Uani 1 1 d .
H21D H 1.3034 0.0548 -0.4702 0.021 Uiso 1 1 calc R
C22D C 1.53977(19) -0.0164(2) -0.68214(17) 0.0187(5) Uani 1 1 d .
H22D H 1.4917 -0.0697 -0.6651 0.022 Uiso 1 1 calc R
C33D C 1.6454(2) 0.3477(2) -0.29338(18) 0.0224(5) Uani 1 1 d .
H33D H 1.7222 0.3690 -0.2593 0.027 Uiso 1 1 calc R
C1A C 1.03115(18) 0.1629(2) -0.11027(17) 0.0162(4) Uani 1 1 d .
C64D C 1.2755(2) 0.1420(2) -0.75990(19) 0.0227(5) Uani 1 1 d .
H64D H 1.2438 0.0571 -0.7944 0.027 Uiso 1 1 calc R
C13D C 1.48255(18) 0.23517(19) -0.45695(17) 0.0159(4) Uani 1 1 d .
C32D C 1.6264(2) -0.0426(2) -0.72550(18) 0.0217(5) Uani 1 1 d .
H32D H 1.6358 -0.1144 -0.7386 0.026 Uiso 1 1 calc R
C44D C 1.2820(2) 0.3261(2) -0.75768(19) 0.0229(5) Uani 1 1 d .
H44D H 1.2557 0.3653 -0.7904 0.028 Uiso 1 1 calc R
C31D C 1.1832(2) -0.1171(2) -0.56095(19) 0.0218(5) Uani 1 1 d .
H31D H 1.1576 -0.1206 -0.5033 0.026 Uiso 1 1 calc R
C2A C 1.08137(18) 0.2849(2) -0.07549(17) 0.0158(4) Uani 1 1 d .
C23D C 1.59767(19) 0.2650(2) -0.40549(18) 0.0185(5) Uani 1 1 d .
H23D H 1.6417 0.2296 -0.4463 0.022 Uiso 1 1 calc R
C53D C 1.4653(2) 0.3691(2) -0.28264(18) 0.0232(5) Uani 1 1 d .
H53D H 1.4210 0.4033 -0.2411 0.028 Uiso 1 1 calc R
C11D C 1.30787(18) -0.00641(19) -0.62851(17) 0.0152(4) Uani 1 1 d .
C42D C 1.6995(2) 0.0380(2) -0.74959(18) 0.0248(5) Uani 1 1 d .
H42D H 1.7581 0.0204 -0.7778 0.030 Uiso 1 1 calc R
C3C C 1.1796(2) 0.4540(2) 0.54199(19) 0.0244(5) Uani 1 1 d .
C51D C 1.17197(19) -0.2129(2) -0.75340(19) 0.0197(5) Uani 1 1 d .
H51D H 1.1386 -0.2807 -0.8241 0.024 Uiso 1 1 calc R
C61D C 1.25864(19) -0.1086(2) -0.73542(17) 0.0172(4) Uani 1 1 d .
H61D H 1.2840 -0.1061 -0.7936 0.021 Uiso 1 1 calc R
C43D C 1.5793(2) 0.3989(2) -0.23157(18) 0.0233(5) Uani 1 1 d .
H43D H 1.6114 0.4530 -0.1561 0.028 Uiso 1 1 calc R
C14D C 1.36181(19) 0.2092(2) -0.66009(17) 0.0172(4) Uani 1 1 d .
C2B C 0.70287(19) 0.3209(2) 0.04123(17) 0.0174(4) Uani 1 1 d .
C12D C 1.52520(18) 0.0906(2) -0.66434(16) 0.0172(4) Uani 1 1 d .
C63D C 1.4171(2) 0.2891(2) -0.39480(18) 0.0197(5) Uani 1 1 d .
H63D H 1.3413 0.2712 -0.4290 0.024 Uiso 1 1 calc R
C1B C 0.66056(19) 0.2064(2) 0.02934(17) 0.0176(4) Uani 1 1 d .
C1C C 1.04807(19) 0.3151(2) 0.33546(17) 0.0178(4) Uani 1 1 d .
C52D C 1.6849(2) 0.1446(2) -0.73148(18) 0.0235(5) Uani 1 1 d .
H52D H 1.7342 0.1985 -0.7473 0.028 Uiso 1 1 calc R
C54D C 1.2363(2) 0.2002(2) -0.80862(19) 0.0248(5) Uani 1 1 d .
H54D H 1.1789 0.1544 -0.8761 0.030 Uiso 1 1 calc R
C41D C 1.13459(19) -0.2170(2) -0.66668(19) 0.0214(5) Uani 1 1 d .
H41D H 1.0763 -0.2875 -0.6797 0.026 Uiso 1 1 calc R
C3A C 1.10620(19) 0.1735(2) -0.27094(18) 0.0189(5) Uani 1 1 d .
C62D C 1.59769(19) 0.1711(2) -0.69009(18) 0.0204(5) Uani 1 1 d .
H62D H 1.5871 0.2418 -0.6794 0.024 Uiso 1 1 calc R
C3B C 0.4811(2) 0.2643(2) 0.01174(18) 0.0222(5) Uani 1 1 d .
C34D C 1.3666(3) 0.3929(2) -0.6582(2) 0.0433(8) Uani 1 1 d .
H34D H 1.3967 0.4779 -0.6230 0.052 Uiso 1 1 calc R
C2C C 1.07263(19) 0.4330(2) 0.35857(18) 0.0201(5) Uani 1 1 d .
C24D C 1.4078(3) 0.3352(2) -0.6095(2) 0.0387(7) Uani 1 1 d .
H24D H 1.4664 0.3814 -0.5428 0.046 Uiso 1 1 calc R

loop_
_atom_site_aniso_label
_atom_site_aniso_U_11
_atom_site_aniso_U_22
_atom_site_aniso_U_33
_atom_site_aniso_U_23
_atom_site_aniso_U_13
_atom_site_aniso_U_12
V1 0.01502(19) 0.01242(18) 0.01257(18) 0.00586(15) 0.00358(15) 0.00432(15)
S4A 0.0174(3) 0.0160(3) 0.0184(3) 0.0077(2) 0.0079(2) 0.0051(2)
S1C 0.0183(3) 0.0149(3) 0.0144(2) 0.0076(2) 0.0029(2) 0.0032(2)
S1A 0.0180(3) 0.0140(3) 0.0169(3) 0.0079(2) 0.0055(2) 0.0060(2)
S2A 0.0175(3) 0.0131(3) 0.0150(2) 0.0055(2) 0.0047(2) 0.0032(2)
S3A 0.0223(3) 0.0155(3) 0.0187(3) 0.0069(2) 0.0090(2) 0.0083(2)
S4B 0.0232(3) 0.0226(3) 0.0211(3) 0.0107(2) 0.0068(2) 0.0133(2)
S2B 0.0197(3) 0.0165(3) 0.0186(3) 0.0101(2) 0.0069(2) 0.0082(2)
S2C 0.0269(3) 0.0139(3) 0.0147(3) 0.0054(2) 0.0039(2) 0.0068(2)
P1 0.0140(3) 0.0153(3) 0.0124(2) 0.0057(2) 0.0032(2) 0.0039(2)
S1B 0.0159(3) 0.0148(3) 0.0178(3) 0.0073(2) 0.0030(2) 0.0052(2)
S3B 0.0156(3) 0.0229(3) 0.0253(3) 0.0110(2) 0.0035(2) 0.0066(2)
S4C 0.0311(3) 0.0191(3) 0.0151(3) 0.0039(2) 0.0002(2) 0.0059(2)
S3C 0.0273(3) 0.0230(3) 0.0156(3) 0.0094(2) 0.0027(2) 0.0093(2)
S5B 0.0217(3) 0.0354(3) 0.0260(3) 0.0086(3) 0.0048(2) 0.0166(3)
S5A 0.0302(3) 0.0268(3) 0.0235(3) 0.0103(2) 0.0166(3) 0.0121(3)
S5C 0.0393(4) 0.0324(3) 0.0157(3) 0.0070(3) -0.0018(3) 0.0127(3)
C21D 0.0191(11) 0.0157(11) 0.0165(10) 0.0060(9) 0.0061(9) 0.0074(9)
C22D 0.0181(11) 0.0214(12) 0.0132(10) 0.0073(9) 0.0036(9) 0.0058(9)
C33D 0.0246(12) 0.0181(12) 0.0185(11) 0.0082(9) -0.0025(9) 0.0060(10)
C1A 0.0141(10) 0.0164(11) 0.0166(10) 0.0069(9) 0.0043(9) 0.0065(9)
C64D 0.0238(12) 0.0144(11) 0.0198(11) 0.0030(9) -0.0011(10) 0.0067(9)
C13D 0.0167(11) 0.0145(11) 0.0144(10) 0.0075(9) 0.0036(9) 0.0035(9)
C32D 0.0232(12) 0.0243(12) 0.0164(11) 0.0080(10) 0.0065(9) 0.0110(10)
C44D 0.0279(13) 0.0219(12) 0.0206(11) 0.0131(10) 0.0047(10) 0.0089(10)
C31D 0.0216(12) 0.0229(12) 0.0252(12) 0.0138(10) 0.0105(10) 0.0099(10)
C2A 0.0153(11) 0.0180(11) 0.0159(10) 0.0087(9) 0.0059(9) 0.0081(9)
C23D 0.0202(11) 0.0166(11) 0.0170(11) 0.0073(9) 0.0040(9) 0.0077(9)
C53D 0.0311(13) 0.0192(12) 0.0190(11) 0.0082(10) 0.0120(10) 0.0097(10)
C11D 0.0146(10) 0.0153(11) 0.0158(10) 0.0076(9) 0.0036(9) 0.0067(9)
C42D 0.0173(12) 0.0326(14) 0.0161(11) 0.0063(10) 0.0050(9) 0.0081(10)
C3C 0.0254(13) 0.0264(13) 0.0176(11) 0.0087(10) 0.0051(10) 0.0097(10)
C51D 0.0166(11) 0.0164(11) 0.0201(11) 0.0057(9) 0.0002(9) 0.0064(9)
C61D 0.0184(11) 0.0199(11) 0.0139(10) 0.0075(9) 0.0042(9) 0.0097(9)
C43D 0.0350(14) 0.0164(11) 0.0137(11) 0.0056(9) 0.0033(10) 0.0084(10)
C14D 0.0172(11) 0.0182(11) 0.0164(10) 0.0092(9) 0.0059(9) 0.0058(9)
C2B 0.0202(11) 0.0201(11) 0.0127(10) 0.0073(9) 0.0044(9) 0.0105(9)
C12D 0.0158(11) 0.0214(12) 0.0091(9) 0.0053(9) 0.0016(8) 0.0051(9)
C63D 0.0197(11) 0.0173(11) 0.0202(11) 0.0087(9) 0.0060(9) 0.0060(9)
C1B 0.0179(11) 0.0215(12) 0.0145(10) 0.0091(9) 0.0047(9) 0.0091(9)
C1C 0.0170(11) 0.0207(12) 0.0145(10) 0.0084(9) 0.0048(9) 0.0064(9)
C52D 0.0210(12) 0.0252(13) 0.0172(11) 0.0082(10) 0.0073(9) 0.0030(10)
C54D 0.0243(12) 0.0236(12) 0.0195(11) 0.0085(10) -0.0017(10) 0.0074(10)
C41D 0.0167(11) 0.0156(11) 0.0307(13) 0.0115(10) 0.0045(10) 0.0061(9)
C3A 0.0147(11) 0.0201(11) 0.0205(11) 0.0079(9) 0.0062(9) 0.0082(9)
C62D 0.0205(12) 0.0187(11) 0.0164(11) 0.0065(9) 0.0056(9) 0.0042(9)
C3B 0.0242(12) 0.0258(12) 0.0142(10) 0.0068(10) 0.0052(9) 0.0121(10)
C34D 0.061(2) 0.0154(13) 0.0322(15) 0.0112(12) -0.0134(14) -0.0001(13)
C2C 0.0199(11) 0.0200(12) 0.0166(11) 0.0069(9) 0.0048(9) 0.0068(9)
C24D 0.0453(17) 0.0203(13) 0.0265(13) 0.0107(11) -0.0193(12) -0.0039(12)

loop_
_atom_type_symbol
_atom_type_description
_atom_type_scat_dispersion_real
_atom_type_scat_dispersion_imag
_atom_type_scat_source
C C 0.0181 0.0091 'International Tables Vol C Tables 4.2.6.8 and 6.1.1.4'
H H 0.0000 0.0000 'International Tables Vol C Tables 4.2.6.8 and 6.1.1.4'
P P 0.2955 0.4335 'International Tables Vol C Tables 4.2.6.8 and 6.1.1.4'
S S 0.3331 0.5567 'International Tables Vol C Tables 4.2.6.8 and 6.1.1.4'
V V 0.0687 2.1097 'International Tables Vol C Tables 4.2.6.8 and 6.1.1.4'

loop_
_geom_angle_atom_site_label_1
_geom_angle_atom_site_label_2
_geom_angle_atom_site_label_3
_geom_angle
S2C V1 S2B 80.38(2)
S2C V1 S2A 81.35(2)
S2B V1 S2A 80.09(2)
S2C V1 S1A 145.28(3)
S2B V1 S1A 127.21(2)
S2A V1 S1A 83.44(2)
S2C V1 S1C 83.05(2)
S2B V1 S1C 144.01(2)
S2A V1 S1C 128.49(2)
S1A V1 S1C 82.37(2)
S2C V1 S1B 127.41(2)
S2B V1 S1B 82.93(2)
S2A V1 S1B 143.24(2)
S1A V1 S1B 81.31(2)
S1C V1 S1B 82.18(2)
C3A S4A C2A 97.04(10)
C1C S1C V1 105.27(8)
C1A S1A V1 102.70(7)
C2A S2A V1 103.39(8)
C3A S3A C1A 97.32(10)
C3B S4B C2B 97.62(11)
C2B S2B V1 105.05(8)
C2C S2C V1 106.06(8)
C12D P1 C14D 109.70(10)
C12D P1 C13D 109.98(10)
C14D P1 C13D 107.46(10)
C12D P1 C11D 107.87(10)
C14D P1 C11D 111.50(10)
C13D P1 C11D 110.33(10)
C1B S1B V1 103.88(8)
C3B S3B C1B 97.54(11)
C3C S4C C2C 97.58(11)
C3C S3C C1C 97.59(11)
C31D C21D C11D 120.2(2)
C31D C21D H21D 119.9
C11D C21D H21D 119.9
C32D C22D C12D 119.5(2)
C32D C22D H22D 120.3
C12D C22D H22D 120.3
C23D C33D C43D 120.5(2)
C23D C33D H33D 119.8
C43D C33D H33D 119.8
C2A C1A S1A 121.71(16)
C2A C1A S3A 115.89(16)
S1A C1A S3A 122.36(13)
C54D C64D C14D 120.4(2)
C54D C64D H64D 119.8
C14D C64D H64D 119.8
C63D C13D C23D 119.8(2)
C63D C13D P1 119.28(17)
C23D C13D P1 120.94(16)
C22D C32D C42D 120.4(2)
C22D C32D H32D 119.8
C42D C32D H32D 119.8
C34D C44D C54D 119.4(2)
C34D C44D H44D 120.3
C54D C44D H44D 120.3
C21D C31D C41D 119.8(2)
C21D C31D H31D 120.1
C41D C31D H31D 120.1
C1A C2A S2A 120.56(16)
C1A C2A S4A 116.26(16)
S2A C2A S4A 123.18(13)
C33D C23D C13D 119.5(2)
C33D C23D H23D 120.2
C13D C23D H23D 120.2
C63D C53D C43D 120.4(2)
C63D C53D H53D 119.8
C43D C53D H53D 119.8
C21D C11D C61D 119.7(2)
C21D C11D P1 119.86(16)
C61D C11D P1 120.47(16)
C52D C42D C32D 120.0(2)
C52D C42D H42D 120.0
C32D C42D H42D 120.0
S5C C3C S4C 122.97(15)
S5C C3C S3C 124.42(15)
S4C C3C S3C 112.61(13)
C61D C51D C41D 120.4(2)
C61D C51D H51D 119.8
C41D C51D H51D 119.8
C51D C61D C11D 119.3(2)
C51D C61D H61D 120.3
C11D C61D H61D 120.3
C33D C43D C53D 119.9(2)
C33D C43D H43D 120.0
C53D C43D H43D 120.0
C24D C14D C64D 119.2(2)
C24D C14D P1 120.94(18)
C64D C14D P1 119.74(17)
C1B C2B S2B 121.15(17)
C1B C2B S4B 115.94(17)
S2B C2B S4B 122.72(13)
C22D C12D C62D 120.27(19)
C22D C12D P1 120.99(16)
C62D C12D P1 118.68(17)
C53D C63D C13D 119.9(2)
C53D C63D H63D 120.0
C13D C63D H63D 120.0
C2B C1B S1B 120.57(17)
C2B C1B S3B 116.02(17)
S1B C1B S3B 123.21(13)
C2C C1C S1C 120.89(17)
C2C C1C S3C 115.59(17)
S1C C1C S3C 123.37(13)
C62D C52D C42D 120.3(2)
C62D C52D H52D 119.8
C42D C52D H52D 119.8
C44D C54D C64D 120.2(2)
C44D C54D H54D 119.9
C64D C54D H54D 119.9
C31D C41D C51D 120.6(2)
C31D C41D H41D 119.7
C51D C41D H41D 119.7
S5A C3A S3A 122.81(13)
S5A C3A S4A 123.69(14)
S3A C3A S4A 113.45(12)
C52D C62D C12D 119.5(2)
C52D C62D H62D 120.2
C12D C62D H62D 120.2
S5B C3B S4B 123.03(15)
S5B C3B S3B 124.19(15)
S4B C3B S3B 112.78(13)
C44D C34D C24D 120.8(2)
C44D C34D H34D 119.6
C24D C34D H34D 119.6
C1C C2C S2C 121.04(17)
C1C C2C S4C 116.60(17)
S2C C2C S4C 122.26(14)
C14D C24D C34D 119.9(2)
C14D C24D H24D 120.0
C34D C24D H24D 120.0

loop_
_geom_bond_atom_site_label_1
_geom_bond_atom_site_label_2
_geom_bond_distance
V1 S2C 2.3384(6)
V1 S2B 2.3414(6)
V1 S2A 2.3554(6)
V1 S1A 2.3630(6)
V1 S1C 2.3768(6)
V1 S1B 2.3852(6)
S4A C3A 1.738(2)
S4A C2A 1.749(2)
S1C C1C 1.706(2)
S1A C1A 1.705(2)
S2A C2A 1.719(2)
S3A C3A 1.737(2)
S3A C1A 1.747(2)
S4B C3B 1.741(3)
S4B C2B 1.746(2)
S2B C2B 1.711(2)
S2C C2C 1.711(2)
P1 C12D 1.791(2)
P1 C14D 1.796(2)
P1 C13D 1.797(2)
P1 C11D 1.797(2)
S1B C1B 1.715(2)
S3B C3B 1.743(2)
S3B C1B 1.745(2)
S4C C3C 1.742(3)
S4C C2C 1.743(2)
S3C C3C 1.749(2)
S3C C1C 1.751(2)
S5B C3B 1.640(2)
S5A C3A 1.637(2)
S5C C3C 1.637(2)
C21D C31D 1.383(3)
C21D C11D 1.403(3)
C21D H21D 0.9300
C22D C32D 1.385(3)
C22D C12D 1.394(3)
C22D H22D 0.9300
C33D C23D 1.385(3)
C33D C43D 1.388(3)
C33D H33D 0.9300
C1A C2A 1.368(3)
C64D C54D 1.381(3)
C64D C14D 1.384(3)
C64D H64D 0.9300
C13D C63D 1.399(3)
C13D C23D 1.401(3)
C32D C42D 1.391(3)
C32D H32D 0.9300
C44D C34D 1.371(4)
C44D C54D 1.378(3)
C44D H44D 0.9300
C31D C41D 1.383(3)
C31D H31D 0.9300
C23D H23D 0.9300
C53D C63D 1.381(3)
C53D C43D 1.389(3)
C53D H53D 0.9300
C11D C61D 1.404(3)
C42D C52D 1.388(4)
C42D H42D 0.9300
C51D C61D 1.384(3)
C51D C41D 1.387(3)
C51D H51D 0.9300
C61D H61D 0.9300
C43D H43D 0.9300
C14D C24D 1.381(3)
C2B C1B 1.372(3)
C12D C62D 1.403(3)
C63D H63D 0.9300
C1C C2C 1.368(3)
C52D C62D 1.382(3)
C52D H52D 0.9300
C54D H54D 0.9300
C41D H41D 0.9300
C62D H62D 0.9300
C34D C24D 1.386(4)
C34D H34D 0.9300
C24D H24D 0.9300
